data_4100952
loop_
_publ_author_name
'Li, Lei'
'Narducci Sarjeant, Amy A.'
'Vance, Michael A.'
'Zakharov, Lev. N.'
'Rheingold, Arnold L.'
'Solomon, Edward I.'
'Karlin, Kenneth D.'

_journal_name_full 'Journal of the American Chemical Society'
_journal_year 2005
_chemical_formula_sum 'C28 H84 Cl2 Si16'
_chemical_formula_weight 941.29
_space_group_IT_number 64
_symmetry_cell_setting orthorhombic
_symmetry_space_group_name_Hall '-C 2ac 2'
_symmetry_space_group_name_H-M 'C m c a'
_cell_angle_alpha 90.00
_cell_angle_beta 90.00
_cell_angle_gamma 90.00
_cell_formula_units_Z 4
_cell_length_a 24.031(15)
_cell_length_b 13.010(8)
_cell_length_c 17.598(11)
_cell_measurement_temperature 150(2)
_cell_volume 5502(6)
_diffrn_ambient_temperature 150(2)
_exptl_crystal_density_diffrn 1.136
_cod_depositor_comments
;
The following automatic conversions were performed:
'_symmetry_cell_setting' value 'Orthorhombic' changed to 'orthorhombic'
according to '/home/saulius/struct/CIF-dictionaries/cif_core.dic'
dictionary named 'cif_core.dic' version 2.4.1 from 2010-06-29.

Automatic conversion script
Id: cif_fix_enum 1527 2010-12-29 10:47:43Z saulius 
;
_cod_database_code 4100952

loop_
_symmetry_equiv_pos_as_xyz
'x, y, z'
'-x, -y+1/2, z+1/2'
'x, -y, -z'
'-x+1/2, y, -z+1/2'
'x+1/2, y+1/2, z'
'-x+1/2, -y+1, z+1/2'
'x+1/2, -y+1/2, -z'
'-x+1, y+1/2, -z+1/2'
'-x, -y, -z'
'x, y-1/2, -z-1/2'
'-x, y, z'
'x-1/2, -y, z-1/2'
'-x+1/2, -y+1/2, -z'
'x+1/2, y, -z-1/2'
'-x+1/2, y+1/2, z'
'x, -y+1/2, z-1/2'

loop_
_atom_site_label
_atom_site_type_symbol
_atom_site_fract_x
_atom_site_fract_y
_atom_site_fract_z
_atom_site_U_iso_or_equiv
_atom_site_adp_type
_atom_site_occupancy
_atom_site_symmetry_multiplicity
_atom_site_calc_flag
_atom_site_refinement_flags
_atom_site_disorder_assembly
_atom_site_disorder_group
Si1 Si 0.95538(6) 0.02319(11) 0.47976(8) 0.0212(3) Uani 0.50 1 d P . .
Si2 Si 0.91913(4) 0.13566(7) 0.57109(5) 0.0332(2) Uani 1 1 d . . .
Si3 Si 1.0000 0.19473(10) 0.63432(7) 0.0322(3) Uani 1 2 d S . .
Si4 Si 0.85313(4) 0.08422(7) 0.66226(5) 0.0370(3) Uani 1 1 d . . .
Si5 Si 0.87644(4) 0.26706(9) 0.49962(6) 0.0420(3) Uani 1 1 d . . .
C1 C 1.0000 0.1441(5) 0.7345(3) 0.0447(13) Uani 1 2 d S . .
H1 H 0.9681(19) 0.167(4) 0.760(3) 0.067 Uiso 1 1 d . . .
H2 H 1.0000 0.071(6) 0.737(4) 0.067 Uiso 1 2 d S . .
C2 C 1.0000 0.3389(4) 0.6430(4) 0.0581(16) Uani 1 2 d S . .
H3 H 0.9652 0.3615 0.6666 0.087 Uiso 0.50 1 calc PR . .
H4 H 1.0034 0.3696 0.5923 0.087 Uiso 0.50 1 calc PR . .
H5 H 1.0315 0.3606 0.6745 0.087 Uiso 0.50 1 calc PR . .
C3 C 0.8760(3) -0.0276(4) 0.7204(4) 0.094(2) Uani 1 1 d . . .
H6 H 0.9057 -0.0060 0.7552 0.140 Uiso 1 1 calc R . .
H7 H 0.8901 -0.0819 0.6869 0.140 Uiso 1 1 calc R . .
H8 H 0.8445 -0.0539 0.7498 0.140 Uiso 1 1 calc R . .
C4 C 0.8395(2) 0.1903(4) 0.7307(2) 0.0593(12) Uani 1 1 d . . .
H9 H 0.8154 0.1653 0.7716 0.089 Uiso 1 1 calc R . .
H10 H 0.8211 0.2473 0.7043 0.089 Uiso 1 1 calc R . .
H11 H 0.8748 0.2142 0.7522 0.089 Uiso 1 1 calc R . .
C5 C 0.78539(17) 0.0531(3) 0.6153(3) 0.0538(10) Uani 1 1 d . . .
H12 H 0.7920 0.0060 0.5727 0.081 Uiso 1 1 calc R . .
H13 H 0.7683 0.1164 0.5964 0.081 Uiso 1 1 calc R . .
H14 H 0.7605 0.0203 0.6521 0.081 Uiso 1 1 calc R . .
C6 C 0.84322(18) 0.3605(3) 0.5656(2) 0.0486(9) Uani 1 1 d . . .
H15 H 0.8710 0.3859 0.6017 0.073 Uiso 1 1 calc R . .
H16 H 0.8131 0.3264 0.5934 0.073 Uiso 1 1 calc R . .
H17 H 0.8281 0.4183 0.5364 0.073 Uiso 1 1 calc R . .
C7 C 0.82056(19) 0.2134(3) 0.4383(2) 0.0529(10) Uani 1 1 d . . .
H18 H 0.8029 0.2692 0.4097 0.079 Uiso 1 1 calc R . .
H19 H 0.7927 0.1792 0.4701 0.079 Uiso 1 1 calc R . .
H20 H 0.8367 0.1635 0.4028 0.079 Uiso 1 1 calc R . .
C8 C 0.92424(19) 0.3414(6) 0.4379(3) 0.101(3) Uani 1 1 d . . .
H21 H 0.9028 0.3907 0.4077 0.151 Uiso 1 1 calc R . .
H22 H 0.9441 0.2944 0.4039 0.151 Uiso 1 1 calc R . .
H23 H 0.9511 0.3785 0.4695 0.151 Uiso 1 1 calc R . .
Cl1 Cl 0.97612(7) 0.10889(12) 0.38148(8) 0.0330(3) Uani 0.50 1 d P . .

loop_
_atom_site_aniso_label
_atom_site_aniso_U_11
_atom_site_aniso_U_22
_atom_site_aniso_U_33
_atom_site_aniso_U_23
_atom_site_aniso_U_13
_atom_site_aniso_U_12
Si1 0.0214(7) 0.0206(8) 0.0216(8) -0.0026(5) -0.0007(5) 0.0000(5)
Si2 0.0359(5) 0.0394(5) 0.0244(4) -0.0076(3) -0.0042(3) 0.0179(4)
Si3 0.0449(7) 0.0265(6) 0.0250(6) -0.0058(5) 0.000 0.000
Si4 0.0490(6) 0.0258(4) 0.0363(5) 0.0013(4) -0.0087(4) -0.0036(4)
Si5 0.0306(5) 0.0609(7) 0.0345(5) 0.0167(4) 0.0054(4) 0.0166(4)
C1 0.041(3) 0.067(4) 0.027(2) -0.002(2) 0.000 0.000
C2 0.083(5) 0.036(3) 0.055(3) -0.015(3) 0.000 0.000
C3 0.097(4) 0.057(3) 0.127(5) 0.051(3) -0.064(4) -0.032(3)
C4 0.073(3) 0.066(3) 0.039(2) -0.0149(19) 0.020(2) -0.020(2)
C5 0.050(2) 0.047(2) 0.064(3) -0.0056(19) -0.013(2) 0.0085(18)
C6 0.053(2) 0.0331(18) 0.060(2) 0.0048(16) -0.0077(19) 0.0087(16)
C7 0.067(3) 0.054(2) 0.0383(19) -0.0031(17) -0.0099(18) 0.026(2)
C8 0.043(2) 0.185(7) 0.074(3) 0.080(4) 0.010(2) 0.006(3)
Cl1 0.0396(7) 0.0302(7) 0.0292(7) 0.0019(6) 0.0039(6) -0.0036(6)

loop_
_geom_bond_atom_site_label_1
_geom_bond_atom_site_label_2
_geom_bond_distance
_geom_bond_site_symmetry_2
_geom_bond_publ_flag
Si1 Si1 0.934(3) 3_556 ?
Si1 Cl1 2.117(2) . ?
Si1 Si1 2.144(3) 11_755 ?
Si1 Si1 2.339(3) 9_756 ?
Si1 Si2 2.3415(19) . ?
Si1 Si2 2.415(2) 3_556 ?
Si1 Cl1 2.635(2) 11_755 ?
Si2 Si4 2.3532(17) . ?
Si2 Si5 2.3571(16) . ?
Si2 Si3 2.3676(16) . ?
Si2 Si1 2.415(2) 3_556 ?
Si3 C2 1.881(6) . ?
Si3 C1 1.882(5) . ?
Si3 Si2 2.3676(16) 11_755 ?
Si4 C4 1.861(4) . ?
Si4 C3 1.862(4) . ?
Si4 C5 1.870(4) . ?
Si5 C8 1.853(5) . ?
Si5 C7 1.859(4) . ?
Si5 C6 1.861(4) . ?
C1 H1 0.94(5) . ?
C1 H2 0.95(7) . ?
C2 H3 0.9800 . ?
C2 H4 0.9800 . ?
C2 H5 0.9800 . ?
C3 H6 0.9800 . ?
C3 H7 0.9800 . ?
C3 H8 0.9800 . ?
C4 H9 0.9800 . ?
C4 H10 0.9800 . ?
C4 H11 0.9800 . ?
C5 H12 0.9800 . ?
C5 H13 0.9800 . ?
C5 H14 0.9800 . ?
C6 H15 0.9800 . ?
C6 H16 0.9800 . ?
C6 H17 0.9800 . ?
C7 H18 0.9800 . ?
C7 H19 0.9800 . ?
C7 H20 0.9800 . ?
C8 H21 0.9800 . ?
C8 H22 0.9800 . ?
C8 H23 0.9800 . ?
Cl1 Cl1 1.148(3) 11_755 ?
Cl1 Si1 2.635(2) 11_755 ?
